data_4329602
loop_
_publ_author_name
'Yulia Yu. Scaffidi-Domianello'
'Anton A. Legin'
'Michael A. Jakupec'
'Alexander Roller'
'Vadim Yu. Kukushkin'
'Markus Galanski'
'Bernhard K. Keppler'

_publ_section_title
;
 Novel Oximato-Bridged Platinum(II) Di- and Trimer(s): Synthetic,
 Structural, and in Vitro Anticancer Activity Studies
;
_journal_name_full 'Inorganic Chemistry'
_journal_page_first 7153
_journal_page_last 7163
_journal_paper_doi 10.1021/ic300148e
_journal_volume 51
_journal_year 2012
_chemical_formula_moiety 'C6 H14 Cl2 N2 O2 Pt'
_chemical_formula_sum 'C6 H14 Cl2 N2 O2 Pt'
_chemical_formula_weight 412.18
_chemical_name_systematic
; 
(SP-4-1)-Dichlorido((1E)-N-hydroxypropane-1-imine-kappaN)(1Z)-N-
hydroxypropane-1-imine-kappaN)platinum(II) 
;
_space_group_IT_number 7
_symmetry_cell_setting monoclinic
_symmetry_space_group_name_Hall 'P -2yac'
_symmetry_space_group_name_H-M 'P 1 n 1'
_atom_sites_solution_hydrogens geom
_atom_sites_solution_primary direct
_atom_sites_solution_secondary difmap
_audit_creation_method SHELXL-97
_cell_angle_alpha 90.00
_cell_angle_beta 98.440(4)
_cell_angle_gamma 90.00
_cell_formula_units_Z 2
_cell_length_a 4.3305(3)
_cell_length_b 10.0784(6)
_cell_length_c 13.1600(7)
_cell_measurement_reflns_used 7550
_cell_measurement_temperature 100(2)
_cell_measurement_theta_max 29.36
_cell_measurement_theta_min 2.56
_cell_volume 568.14(6)
_computing_cell_refinement 'Bruker SAINT'
_computing_data_collection 'Bruker APEX2'
_computing_data_reduction 'Bruker SAINT'
_computing_molecular_graphics 'Bruker SHELXTL'
_computing_publication_material 'Bruker SHELXTL'
_computing_structure_refinement 'SHELXL-97 (Sheldrick, 2008)'
_computing_structure_solution 'SHELXS-97 (Sheldrick, 2008)'
_diffrn_ambient_temperature 100(2)
_diffrn_measured_fraction_theta_full 0.963
_diffrn_measured_fraction_theta_max 0.963
_diffrn_measurement_device_type 'Bruker APEX-II CCD'
_diffrn_measurement_method '\f and \w scans'
_diffrn_radiation_monochromator graphite
_diffrn_radiation_source 'fine-focus sealed tube'
_diffrn_radiation_type MoK\a
_diffrn_radiation_wavelength 0.71073
_diffrn_reflns_av_R_equivalents 0.0615
_diffrn_reflns_av_sigmaI/netI 0.0503
_diffrn_reflns_limit_h_max 5
_diffrn_reflns_limit_h_min -5
_diffrn_reflns_limit_k_max 14
_diffrn_reflns_limit_k_min -14
_diffrn_reflns_limit_l_max 18
_diffrn_reflns_limit_l_min -18
_diffrn_reflns_number 21979
_diffrn_reflns_theta_full 29.86
_diffrn_reflns_theta_max 29.86
_diffrn_reflns_theta_min 2.02
_exptl_absorpt_coefficient_mu 12.792
_exptl_absorpt_correction_T_max 0.5672
_exptl_absorpt_correction_T_min 0.1140
_exptl_absorpt_correction_type multi-scan
_exptl_absorpt_process_details SADABS
_exptl_crystal_colour colorless
_exptl_crystal_density_diffrn 2.409
_exptl_crystal_description stick
_exptl_crystal_F_000 384
_exptl_crystal_size_max 0.30
_exptl_crystal_size_mid 0.05
_exptl_crystal_size_min 0.05
_refine_diff_density_max 1.631
_refine_diff_density_min -1.423
_refine_diff_density_rms 0.200
_refine_ls_abs_structure_details 'Flack H D (1983), Acta Cryst. A39, 876-881'
_refine_ls_abs_structure_Flack 0.136(11)
_refine_ls_extinction_method none
_refine_ls_goodness_of_fit_ref 1.024
_refine_ls_hydrogen_treatment constr
_refine_ls_matrix_type full
_refine_ls_number_parameters 121
_refine_ls_number_reflns 2995
_refine_ls_number_restraints 2
_refine_ls_restrained_S_all 1.023
_refine_ls_R_factor_all 0.0427
_refine_ls_R_factor_gt 0.0336
_refine_ls_shift/su_max 0.000
_refine_ls_shift/su_mean 0.000
_refine_ls_structure_factor_coef Fsqd
_refine_ls_weighting_details 'calc w=1/[\s^2^(Fo^2^)+(0.0330P)^2^+0.8621P] where P=(Fo^2^+2Fc^2^)/3'
_refine_ls_weighting_scheme calc
_refine_ls_wR_factor_gt 0.0631
_refine_ls_wR_factor_ref 0.0659
_reflns_number_gt 2681
_reflns_number_total 2995
_reflns_threshold_expression >2sigma(I)
_cod_data_source_file ic300148e_si_002_1.cif
_cod_data_source_block YUSC146B
_cod_database_code 4329602

loop_
_symmetry_equiv_pos_as_xyz
'x, y, z'
'x+1/2, -y, z+1/2'

loop_
_atom_site_label
_atom_site_type_symbol
_atom_site_fract_x
_atom_site_fract_y
_atom_site_fract_z
_atom_site_U_iso_or_equiv
_atom_site_adp_type
_atom_site_occupancy
_atom_site_symmetry_multiplicity
_atom_site_calc_flag
_atom_site_refinement_flags
_atom_site_disorder_assembly
_atom_site_disorder_group
Pt1 Pt 0.25077(3) 0.20368(2) 0.24928(2) 0.01587(7) Uani 1 1 d . A 1
Cl1 Cl 0.0267(5) 0.0228(2) 0.31729(16) 0.0223(4) Uani 1 1 d . A 1
Cl2 Cl 0.4801(4) 0.38668(19) 0.18648(15) 0.0191(4) Uani 1 1 d . A 1
O1 O 0.4929(14) -0.0083(6) 0.1334(5) 0.0246(13) Uani 1 1 d . A 1
H10 H 0.4722 -0.0534 0.0791 0.037 Uiso 1 1 calc R A 1
O2 O 0.0022(13) 0.4081(6) 0.3750(4) 0.0227(12) Uani 1 1 d . A 1
H20 H -0.1083 0.4092 0.3169 0.034 Uiso 1 1 calc R A 1
N1 N 0.2893(15) 0.0994(6) 0.1207(4) 0.0161(12) Uani 1 1 d . A 1
N2 N 0.2223(16) 0.3052(6) 0.3786(5) 0.0167(13) Uani 1 1 d . A 1
C1 C 0.1531(18) 0.1148(8) 0.0286(5) 0.0165(15) Uani 1 1 d . A 1
H1 H 0.1984 0.0531 -0.0217 0.020 Uiso 1 1 calc R A 1
C2 C -0.072(2) 0.2233(8) -0.0047(6) 0.0216(17) Uani 1 1 d . A 1
H2A H -0.1001 0.2794 0.0550 0.026 Uiso 1 1 calc R A 1
H2B H -0.2774 0.1850 -0.0329 0.026 Uiso 1 1 calc R A 1
C3 C 0.052(2) 0.3085(9) -0.0876(7) 0.029(2) Uani 1 1 d . A 1
H3A H -0.0942 0.3810 -0.1085 0.043 Uiso 1 1 calc R A 1
H3B H 0.0738 0.2531 -0.1474 0.043 Uiso 1 1 calc R A 1
H3C H 0.2564 0.3455 -0.0595 0.043 Uiso 1 1 calc R A 1
C4 C 0.392(2) 0.2913(8) 0.4662(6) 0.0206(16) Uani 1 1 d . A 1
H4 H 0.5444 0.2230 0.4718 0.025 Uiso 1 1 calc R A 1
C5 C 0.374(2) 0.3710(10) 0.5592(6) 0.0239(19) Uani 1 1 d . A 1
H5A H 0.1537 0.3972 0.5598 0.029 Uiso 1 1 calc R A 1
H5B H 0.4968 0.4532 0.5556 0.029 Uiso 1 1 calc R A 1
C6 C 0.491(3) 0.3007(9) 0.6586(6) 0.032(2) Uani 1 1 d . A 1
H6A H 0.4695 0.3594 0.7165 0.048 Uiso 1 1 calc R A 1
H6B H 0.7109 0.2771 0.6600 0.048 Uiso 1 1 calc R A 1
H6C H 0.3680 0.2200 0.6638 0.048 Uiso 1 1 calc R A 1

loop_
_atom_site_aniso_label
_atom_site_aniso_U_11
_atom_site_aniso_U_22
_atom_site_aniso_U_33
_atom_site_aniso_U_23
_atom_site_aniso_U_13
_atom_site_aniso_U_12
Pt1 0.01518(12) 0.01765(12) 0.01500(11) -0.0002(2) 0.00290(7) 0.0000(2)
Cl1 0.0282(12) 0.0232(10) 0.0162(9) 0.0027(8) 0.0056(8) -0.0038(9)
Cl2 0.0182(10) 0.0186(9) 0.0202(9) 0.0006(8) 0.0016(7) -0.0033(8)
O1 0.031(4) 0.017(3) 0.026(3) 0.000(3) 0.003(3) 0.008(3)
O2 0.018(3) 0.027(3) 0.021(3) -0.009(3) -0.001(2) 0.010(2)
N1 0.018(3) 0.013(3) 0.019(3) -0.001(3) 0.007(2) 0.003(3)
N2 0.022(4) 0.010(3) 0.019(3) -0.006(3) 0.005(2) 0.002(3)
C1 0.020(4) 0.014(3) 0.017(3) 0.000(3) 0.009(3) 0.000(3)
C2 0.018(5) 0.030(5) 0.017(4) -0.004(3) 0.005(3) 0.000(3)
C3 0.029(6) 0.027(5) 0.027(5) 0.003(4) -0.001(4) 0.004(4)
C4 0.018(4) 0.023(4) 0.021(4) -0.002(3) 0.004(3) 0.006(3)
C5 0.028(5) 0.028(5) 0.016(4) -0.003(4) 0.005(3) 0.003(4)
C6 0.051(7) 0.030(5) 0.016(4) 0.005(3) 0.005(4) 0.007(4)

loop_
_atom_type_symbol
_atom_type_description
_atom_type_scat_dispersion_real
_atom_type_scat_dispersion_imag
_atom_type_scat_source
Cl Cl 0.1484 0.1585 'International Tables Vol C Tables 4.2.6.8 and 6.1.1.4'
H H 0.0000 0.0000 'International Tables Vol C Tables 4.2.6.8 and 6.1.1.4'
Pt Pt -1.7033 8.3905 'International Tables Vol C Tables 4.2.6.8 and 6.1.1.4'
N N 0.0061 0.0033 'International Tables Vol C Tables 4.2.6.8 and 6.1.1.4'
O O 0.0106 0.0060 'International Tables Vol C Tables 4.2.6.8 and 6.1.1.4'
C C 0.0033 0.0016 'International Tables Vol C Tables 4.2.6.8 and 6.1.1.4'

loop_
_geom_angle_atom_site_label_1
_geom_angle_atom_site_label_2
_geom_angle_atom_site_label_3
_geom_angle
N2 Pt1 N1 178.6(3)
N2 Pt1 Cl2 88.82(18)
N1 Pt1 Cl2 91.33(18)
N2 Pt1 Cl1 89.55(19)
N1 Pt1 Cl1 90.28(18)
Cl2 Pt1 Cl1 178.21(8)
C1 N1 O1 113.8(6)
C1 N1 Pt1 130.5(5)
O1 N1 Pt1 115.7(4)
C4 N2 O2 114.1(6)
C4 N2 Pt1 127.6(5)
O2 N2 Pt1 118.3(4)
N1 C1 C2 124.0(7)
N1 C1 H1 118.0
C2 C1 H1 118.0
C1 C2 C3 109.6(7)
C1 C2 H2A 109.8
C3 C2 H2A 109.8
C1 C2 H2B 109.8
C3 C2 H2B 109.8
H2A C2 H2B 108.2
C2 C3 H3A 109.5
C2 C3 H3B 109.5
H3A C3 H3B 109.5
C2 C3 H3C 109.5
H3A C3 H3C 109.5
H3B C3 H3C 109.5
N2 C4 C5 126.5(7)
N2 C4 H4 116.8
C5 C4 H4 116.8
C4 C5 C6 114.3(7)
C4 C5 H5A 108.7
C6 C5 H5A 108.7
C4 C5 H5B 108.7
C6 C5 H5B 108.7
H5A C5 H5B 107.6
C5 C6 H6A 109.5
C5 C6 H6B 109.5
H6A C6 H6B 109.5
C5 C6 H6C 109.5
H6A C6 H6C 109.5
H6B C6 H6C 109.5

loop_
_geom_bond_atom_site_label_1
_geom_bond_atom_site_label_2
_geom_bond_distance
Pt1 N2 2.006(6)
Pt1 N1 2.019(6)
Pt1 Cl2 2.3046(19)
Pt1 Cl1 2.307(2)
O1 N1 1.393(8)
O1 H10 0.8400
O2 N2 1.404(8)
O2 H20 0.8400
N1 C1 1.277(9)
N2 C4 1.279(10)
C1 C2 1.488(11)
C1 H1 0.9500
C2 C3 1.547(12)
C2 H2A 0.9900
C2 H2B 0.9900
C3 H3A 0.9800
C3 H3B 0.9800
C3 H3C 0.9800
C4 C5 1.476(11)
C4 H4 0.9500
C5 C6 1.508(11)
C5 H5A 0.9900
C5 H5B 0.9900
C6 H6A 0.9800
C6 H6B 0.9800
C6 H6C 0.9800

loop_
_geom_torsion_atom_site_label_1
_geom_torsion_atom_site_label_2
_geom_torsion_atom_site_label_3
_geom_torsion_atom_site_label_4
_geom_torsion
Cl2 Pt1 N1 C1 -67.7(7)
Cl1 Pt1 N1 C1 113.1(7)
Cl2 Pt1 N1 O1 113.4(5)
Cl1 Pt1 N1 O1 -65.8(5)
Cl2 Pt1 N2 C4 -104.8(7)
Cl1 Pt1 N2 C4 74.4(7)
Cl2 Pt1 N2 O2 72.3(5)
Cl1 Pt1 N2 O2 -108.4(5)
O1 N1 C1 C2 -179.3(7)
Pt1 N1 C1 C2 1.8(12)
N1 C1 C2 C3 119.9(8)
O2 N2 C4 C5 0.3(12)
Pt1 N2 C4 C5 177.5(6)
N2 C4 C5 C6 154.7(9)
